data_1553043
loop_
_publ_author_name
'Yin, Xue-Song'
'Li, Yi-Chen'
'Yuan, Jun'
'Gu, Wen-Jia'
'Shi, Bing-Feng'

_publ_section_title
;
 Copper(ii)-catalyzed methoxylation of unactivated (hetero)aryl C--H bonds
 using a removable bidentate auxiliary
;
_journal_issue 2
_journal_name_full 'Organic Chemistry Frontiers'
_journal_page_first 119
_journal_paper_doi 10.1039/C4QO00276H
_journal_volume 2
_journal_year 2015
_chemical_absolute_configuration unk
_chemical_formula_moiety 'C20 H20 N2 O2'
_chemical_formula_sum 'C20 H20 N2 O2'
_chemical_formula_weight 320.38
_space_group_crystal_system orthorhombic
_space_group_IT_number 19
_space_group_name_Hall 'P 2ac 2ab'
_space_group_name_H-M_alt 'P 21 21 21'
_atom_sites_solution_hydrogens geom
_atom_sites_solution_primary direct
_atom_sites_solution_secondary difmap
_audit_block_doi 10.5517/cc12yz22
_audit_creation_date 2014-07-02
_audit_creation_method
;
Olex2 1.2
(compiled 2014.03.20 svn.r2914 for OlexSys, GUI svn.r4816)
;
_audit_update_record
;
2014-10-23 deposited with the CCDC.
2014-12-16 downloaded from the CCDC.
;
_cell_angle_alpha 90.00
_cell_angle_beta 90.00
_cell_angle_gamma 90.00
_cell_formula_units_Z 4
_cell_length_a 10.2550(10)
_cell_length_b 10.8108(12)
_cell_length_c 15.4763(16)
_cell_measurement_reflns_used 2289
_cell_measurement_temperature 293(2)
_cell_measurement_theta_max 29.5446
_cell_measurement_theta_min 3.0318
_cell_volume 1715.8(3)
_computing_cell_refinement
;
CrysAlisPro, Agilent Technologies,
Version 1.171.35.11 (release 16-05-2011 CrysAlis171 .NET)
(compiled May 16 2011,17:55:39)
;
_computing_data_collection
;
CrysAlisPro, Agilent Technologies,
Version 1.171.35.11 (release 16-05-2011 CrysAlis171 .NET)
(compiled May 16 2011,17:55:39)
;
_computing_data_reduction
;
CrysAlisPro, Agilent Technologies,
Version 1.171.35.11 (release 16-05-2011 CrysAlis171 .NET)
(compiled May 16 2011,17:55:39)
;
_computing_molecular_graphics 'Olex2 (Dolomanov et al., 2009)'
_computing_publication_material 'Olex2 (Dolomanov et al., 2009)'
_computing_structure_refinement 'ShelXL (Sheldrick, 2008)'
_computing_structure_solution 'ShelXS (Sheldrick, 2008)'
_diffrn_ambient_temperature 293(2)
_diffrn_detector_area_resol_mean 10.3592
_diffrn_measured_fraction_theta_full 0.998
_diffrn_measured_fraction_theta_max 0.998
_diffrn_measurement_device_type 'Xcalibur, Atlas, Gemini ultra'
_diffrn_measurement_method '\w scans'
_diffrn_orient_matrix_UB_11 -0.0335274000
_diffrn_orient_matrix_UB_12 0.0076708000
_diffrn_orient_matrix_UB_13 0.0397499000
_diffrn_orient_matrix_UB_21 0.0130725000
_diffrn_orient_matrix_UB_22 0.0643648000
_diffrn_orient_matrix_UB_23 -0.0011698000
_diffrn_orient_matrix_UB_31 -0.0590849000
_diffrn_orient_matrix_UB_32 0.0099357000
_diffrn_orient_matrix_UB_33 -0.0228105000
_diffrn_radiation_monochromator graphite
_diffrn_radiation_type MoK\a
_diffrn_radiation_wavelength 0.71073
_diffrn_reflns_av_R_equivalents 0.0690
_diffrn_reflns_av_unetI/netI 0.0363
_diffrn_reflns_limit_h_max 12
_diffrn_reflns_limit_h_min -10
_diffrn_reflns_limit_k_max 13
_diffrn_reflns_limit_k_min -13
_diffrn_reflns_limit_l_max 18
_diffrn_reflns_limit_l_min -18
_diffrn_reflns_number 10865
_diffrn_reflns_theta_full 25.35
_diffrn_reflns_theta_max 25.35
_diffrn_reflns_theta_min 3.04
_diffrn_source 'Enhance (Mo) X-ray Source'
_exptl_absorpt_coefficient_mu 0.081
_exptl_absorpt_correction_T_max 1.00000
_exptl_absorpt_correction_T_min 0.85980
_exptl_absorpt_correction_type multi-scan
_exptl_absorpt_process_details
;
CrysAlisPro, Agilent Technologies,
Version 1.171.35.11 (release 16-05-2011 CrysAlis171 .NET)
(compiled May 16 2011,17:55:39)
Empirical absorption correction using spherical harmonics,
 implemented in SCALE3 ABSPACK scaling algorithm.
;
_exptl_crystal_colour colorless
_exptl_crystal_density_diffrn 1.240
_exptl_crystal_density_method 'not measured'
_exptl_crystal_description block
_exptl_crystal_F_000 680
_exptl_crystal_size_max 0.35
_exptl_crystal_size_mid 0.28
_exptl_crystal_size_min 0.23
_refine_diff_density_max 0.186
_refine_diff_density_min -0.126
_refine_diff_density_rms 0.037
_refine_ls_abs_structure_details 'Flack H D (1983), Acta Cryst. A39, 876-881'
_refine_ls_abs_structure_Flack -1(3)
_refine_ls_extinction_method none
_refine_ls_goodness_of_fit_ref 1.049
_refine_ls_hydrogen_treatment constr
_refine_ls_matrix_type full
_refine_ls_number_parameters 220
_refine_ls_number_reflns 1803
_refine_ls_number_restraints 0
_refine_ls_restrained_S_all 1.049
_refine_ls_R_factor_all 0.0752
_refine_ls_R_factor_gt 0.0500
_refine_ls_shift/su_max 0.000
_refine_ls_shift/su_mean 0.000
_refine_ls_structure_factor_coef Fsqd
_refine_ls_weighting_details 'calc w=1/[\s^2^(Fo^2^)+(0.0559P)^2^+0.3081P] where P=(Fo^2^+2Fc^2^)/3'
_refine_ls_weighting_scheme calc
_refine_ls_wR_factor_gt 0.1129
_refine_ls_wR_factor_ref 0.1290
_reflns_number_gt 1299
_reflns_number_total 1803
_reflns_threshold_expression >2sigma(I)
_cod_data_source_file c4qo00276h2.cif
_cod_data_source_block 140702_188_9
_cod_database_code 1553043
_chemical_oxdiff_formula 'c10 h10 n2 o8'
_reflns_odcompleteness_completeness 99.66
_reflns_odcompleteness_iscentric 1
_reflns_odcompleteness_theta 26.32
_olex2_refinement_description
;
1. Fixed Uiso
 At 1.2 times of:
  All C(H) groups, All N(H) groups
 At 1.5 times of:
  All C(H,H,H) groups
2.a Aromatic/amide H refined with riding coordinates:
 N2(H2), C1(H1), C2(H2A), C3(H3), C4(H4), C12(H12), C13(H13), C16(H16),
 C17(H17), C18(H18), C19(H19)
2.b Idealised Me refined as rotating group:
 C7(H7A,H7B,H7C), C8(H8A,H8B,H8C), C20(H20A,H20B,H20C)
;

loop_
_space_group_symop_id
_space_group_symop_operation_xyz
1 'x, y, z'
2 '-x+1/2, -y, z+1/2'
3 'x+1/2, -y+1/2, -z'
4 '-x, y+1/2, -z+1/2'

loop_
_atom_site_label
_atom_site_type_symbol
_atom_site_fract_x
_atom_site_fract_y
_atom_site_fract_z
_atom_site_U_iso_or_equiv
_atom_site_adp_type
_atom_site_occupancy
_atom_site_calc_flag
_atom_site_refinement_flags_posn
O1 O 0.8666(3) 0.4167(3) 0.75964(16) 0.0653(7) Uani 1 d .
O2 O 0.9636(3) 0.2108(3) 0.60784(19) 0.0698(8) Uani 1 d .
N1 N 0.8787(3) 0.6223(3) 0.48261(19) 0.0509(8) Uani 1 d .
N2 N 0.8726(3) 0.4901(3) 0.62227(19) 0.0509(7) Uani 1 d .
H2 H 0.8457 0.4747 0.5707 0.061 Uiso 1 calc R
C1 C 0.8836(4) 0.6766(4) 0.4046(2) 0.0563(10) Uani 1 d .
H1 H 0.8294 0.6470 0.3611 0.068 Uiso 1 calc R
C2 C 0.9650(5) 0.7734(4) 0.3863(3) 0.0694(12) Uani 1 d .
H2A H 0.9669 0.8085 0.3314 0.083 Uiso 1 calc R
C3 C 1.0435(5) 0.8171(4) 0.4508(3) 0.0740(12) Uani 1 d .
H3 H 1.1003 0.8824 0.4400 0.089 Uiso 1 calc R
C4 C 1.0385(4) 0.7651(4) 0.5307(3) 0.0645(11) Uani 1 d .
H4 H 1.0898 0.7961 0.5753 0.077 Uiso 1 calc R
C5 C 0.9563(3) 0.6654(3) 0.5452(2) 0.0457(9) Uani 1 d .
C6 C 0.9478(4) 0.6036(3) 0.6335(2) 0.0480(9) Uani 1 d .
C7 C 0.8770(4) 0.6910(4) 0.6949(3) 0.0642(11) Uani 1 d .
H7A H 0.8693 0.6528 0.7507 0.096 Uiso 1 calc GR
H7B H 0.7916 0.7087 0.6726 0.096 Uiso 1 calc GR
H7C H 0.9255 0.7666 0.7001 0.096 Uiso 1 calc GR
C8 C 1.0840(4) 0.5720(4) 0.6674(3) 0.0669(12) Uani 1 d .
H8A H 1.1298 0.5237 0.6251 0.100 Uiso 1 calc GR
H8B H 1.0764 0.5256 0.7200 0.100 Uiso 1 calc GR
H8C H 1.1313 0.6471 0.6784 0.100 Uiso 1 calc GR
C9 C 0.8406(3) 0.4073(4) 0.6828(2) 0.0509(9) Uani 1 d .
C10 C 0.7659(4) 0.2978(3) 0.6482(2) 0.0499(9) Uani 1 d .
C11 C 0.8322(4) 0.1994(4) 0.6128(2) 0.0545(10) Uani 1 d .
C12 C 0.7627(4) 0.0944(4) 0.5842(3) 0.0705(12) Uani 1 d .
H12 H 0.8073 0.0267 0.5618 0.085 Uiso 1 calc R
C13 C 0.6323(5) 0.0927(4) 0.5896(3) 0.0758(12) Uani 1 d .
H13 H 0.5886 0.0222 0.5709 0.091 Uiso 1 calc R
C14 C 0.5580(4) 0.1913(4) 0.6219(3) 0.0644(11) Uani 1 d .
C15 C 0.6278(4) 0.2970(4) 0.6536(2) 0.0536(9) Uani 1 d .
C16 C 0.5558(4) 0.3976(4) 0.6863(2) 0.0593(10) Uani 1 d .
H16 H 0.6000 0.4662 0.7077 0.071 Uiso 1 calc R
C17 C 0.4227(4) 0.3969(5) 0.6874(3) 0.0730(12) Uani 1 d .
H17 H 0.3772 0.4643 0.7095 0.088 Uiso 1 calc R
C18 C 0.3549(5) 0.2945(5) 0.6551(3) 0.0788(14) Uani 1 d .
H18 H 0.2642 0.2946 0.6542 0.095 Uiso 1 calc R
C19 C 0.4219(5) 0.1948(5) 0.6249(3) 0.0802(14) Uani 1 d .
H19 H 0.3753 0.1263 0.6056 0.096 Uiso 1 calc R
C20 C 1.0363(5) 0.1135(5) 0.5674(3) 0.0802(14) Uani 1 d .
H20A H 1.0244 0.0381 0.5992 0.120 Uiso 1 calc GR
H20B H 1.1272 0.1349 0.5667 0.120 Uiso 1 calc GR
H20C H 1.0061 0.1024 0.5092 0.120 Uiso 1 calc GR

loop_
_atom_site_aniso_label
_atom_site_aniso_U_11
_atom_site_aniso_U_22
_atom_site_aniso_U_33
_atom_site_aniso_U_23
_atom_site_aniso_U_13
_atom_site_aniso_U_12
O1 0.0872(18) 0.0687(17) 0.0399(15) 0.0027(14) -0.0111(13) -0.0173(17)
O2 0.0673(18) 0.0691(19) 0.073(2) -0.0120(16) 0.0002(14) 0.0005(16)
N1 0.0534(17) 0.0519(18) 0.0474(18) -0.0024(15) -0.0011(14) 0.0014(16)
N2 0.0655(18) 0.0471(17) 0.0401(16) -0.0002(15) -0.0072(15) -0.0081(16)
C1 0.069(2) 0.059(2) 0.041(2) 0.0007(18) -0.0029(19) 0.001(2)
C2 0.097(3) 0.059(3) 0.053(3) 0.008(2) 0.004(2) 0.006(3)
C3 0.092(3) 0.058(3) 0.072(3) 0.011(2) 0.005(3) -0.019(3)
C4 0.077(3) 0.055(2) 0.061(3) -0.002(2) -0.007(2) -0.017(2)
C5 0.0465(18) 0.042(2) 0.049(2) -0.0056(17) 0.0002(17) 0.0033(17)
C6 0.0537(19) 0.045(2) 0.045(2) -0.0029(17) -0.0059(16) -0.0035(18)
C7 0.082(3) 0.060(2) 0.051(2) -0.013(2) 0.003(2) -0.003(2)
C8 0.061(2) 0.071(3) 0.069(3) 0.008(2) -0.0116(19) -0.002(2)
C9 0.061(2) 0.049(2) 0.043(2) 0.004(2) -0.0038(17) 0.0000(18)
C10 0.065(2) 0.046(2) 0.038(2) 0.0066(17) -0.0054(17) -0.0075(19)
C11 0.070(3) 0.048(2) 0.046(2) 0.0017(19) -0.0053(18) -0.0075(19)
C12 0.084(3) 0.054(3) 0.073(3) -0.010(2) -0.002(2) -0.003(2)
C13 0.089(3) 0.058(3) 0.081(3) -0.010(3) -0.002(3) -0.019(3)
C14 0.068(3) 0.064(3) 0.062(3) 0.008(2) -0.004(2) -0.016(2)
C15 0.067(2) 0.050(2) 0.044(2) 0.0090(18) -0.0048(18) -0.004(2)
C16 0.062(2) 0.064(3) 0.051(2) 0.013(2) -0.0037(19) -0.009(2)
C17 0.075(3) 0.076(3) 0.068(3) 0.018(3) 0.005(2) 0.001(3)
C18 0.060(3) 0.093(4) 0.084(3) 0.015(3) 0.001(2) -0.013(3)
C19 0.075(3) 0.075(3) 0.091(4) 0.005(3) -0.005(3) -0.020(3)
C20 0.083(3) 0.083(4) 0.074(3) -0.012(3) 0.002(3) 0.014(3)

loop_
_atom_type_symbol
_atom_type_description
_atom_type_scat_dispersion_real
_atom_type_scat_dispersion_imag
_atom_type_scat_source
C C 0.0033 0.0016 'International Tables Vol C Tables 4.2.6.8 and 6.1.1.4'
H H 0.0000 0.0000 'International Tables Vol C Tables 4.2.6.8 and 6.1.1.4'
N N 0.0061 0.0033 'International Tables Vol C Tables 4.2.6.8 and 6.1.1.4'
O O 0.0106 0.0060 'International Tables Vol C Tables 4.2.6.8 and 6.1.1.4'

loop_
_geom_angle_atom_site_label_1
_geom_angle_atom_site_label_2
_geom_angle_atom_site_label_3
_geom_angle
C11 O2 C20 118.4(3)
C5 N1 C1 118.4(3)
C6 N2 H2 116.2
C9 N2 H2 116.2
C9 N2 C6 127.6(3)
N1 C1 H1 118.6
N1 C1 C2 122.9(4)
C2 C1 H1 118.6
C1 C2 H2A 120.9
C3 C2 C1 118.2(4)
C3 C2 H2A 120.9
C2 C3 H3 120.0
C4 C3 C2 119.9(4)
C4 C3 H3 120.0
C3 C4 H4 120.3
C3 C4 C5 119.4(4)
C5 C4 H4 120.3
N1 C5 C4 121.1(4)
N1 C5 C6 117.5(3)
C4 C5 C6 121.4(3)
N2 C6 C5 107.0(3)
N2 C6 C7 110.1(3)
N2 C6 C8 109.6(3)
C5 C6 C7 108.3(3)
C5 C6 C8 110.7(3)
C7 C6 C8 111.0(3)
C6 C7 H7A 109.5
C6 C7 H7B 109.5
C6 C7 H7C 109.5
H7A C7 H7B 109.5
H7A C7 H7C 109.5
H7B C7 H7C 109.5
C6 C8 H8A 109.5
C6 C8 H8B 109.5
C6 C8 H8C 109.5
H8A C8 H8B 109.5
H8A C8 H8C 109.5
H8B C8 H8C 109.5
O1 C9 N2 124.9(4)
O1 C9 C10 121.4(3)
N2 C9 C10 113.7(3)
C11 C10 C9 119.8(3)
C11 C10 C15 120.8(3)
C15 C10 C9 119.4(3)
O2 C11 C10 116.3(3)
O2 C11 C12 123.8(4)
C10 C11 C12 119.8(3)
C11 C12 H12 120.2
C13 C12 C11 119.6(4)
C13 C12 H12 120.2
C12 C13 H13 118.2
C12 C13 C14 123.6(4)
C14 C13 H13 118.2
C13 C14 C15 117.2(4)
C19 C14 C13 125.1(4)
C19 C14 C15 117.8(4)
C10 C15 C14 118.9(4)
C16 C15 C10 122.7(4)
C16 C15 C14 118.4(4)
C15 C16 H16 119.2
C17 C16 C15 121.6(4)
C17 C16 H16 119.2
C16 C17 H17 120.1
C16 C17 C18 119.8(5)
C18 C17 H17 120.1
C17 C18 H18 120.0
C19 C18 C17 119.9(4)
C19 C18 H18 120.0
C14 C19 H19 118.8
C18 C19 C14 122.4(5)
C18 C19 H19 118.8
O2 C20 H20A 109.5
O2 C20 H20B 109.5
O2 C20 H20C 109.5
H20A C20 H20B 109.5
H20A C20 H20C 109.5
H20B C20 H20C 109.5

loop_
_geom_bond_atom_site_label_1
_geom_bond_atom_site_label_2
_geom_bond_distance
O1 C9 1.223(4)
O2 C11 1.355(5)
O2 C20 1.433(5)
N1 C1 1.344(5)
N1 C5 1.337(4)
N2 H2 0.8600
N2 C6 1.459(4)
N2 C9 1.336(5)
C1 H1 0.9300
C1 C2 1.368(6)
C2 H2A 0.9300
C2 C3 1.367(6)
C3 H3 0.9300
C3 C4 1.360(6)
C4 H4 0.9300
C4 C5 1.387(5)
C5 C6 1.524(5)
C6 C7 1.525(5)
C6 C8 1.531(5)
C7 H7A 0.9600
C7 H7B 0.9600
C7 H7C 0.9600
C8 H8A 0.9600
C8 H8B 0.9600
C8 H8C 0.9600
C9 C10 1.508(5)
C10 C11 1.376(5)
C10 C15 1.418(5)
C11 C12 1.412(6)
C12 H12 0.9300
C12 C13 1.341(6)
C13 H13 0.9300
C13 C14 1.403(6)
C14 C15 1.435(5)
C14 C19 1.397(6)
C15 C16 1.409(6)
C16 H16 0.9300
C16 C17 1.365(6)
C17 H17 0.9300
C17 C18 1.400(7)
C18 H18 0.9300
C18 C19 1.361(7)
C19 H19 0.9300
C20 H20A 0.9600
C20 H20B 0.9600
C20 H20C 0.9600

loop_
_geom_torsion_atom_site_label_1
_geom_torsion_atom_site_label_2
_geom_torsion_atom_site_label_3
_geom_torsion_atom_site_label_4
_geom_torsion
O1 C9 C10 C11 -96.5(5)
O1 C9 C10 C15 82.7(4)
O2 C11 C12 C13 -178.2(4)
N1 C1 C2 C3 -0.7(6)
N1 C5 C6 N2 12.2(4)
N1 C5 C6 C7 -106.5(4)
N1 C5 C6 C8 131.6(4)
N2 C9 C10 C11 84.1(4)
N2 C9 C10 C15 -96.7(4)
C1 N1 C5 C4 1.1(5)
C1 N1 C5 C6 179.2(3)
C1 C2 C3 C4 -0.5(7)
C2 C3 C4 C5 1.9(7)
C3 C4 C5 N1 -2.3(6)
C3 C4 C5 C6 179.7(4)
C4 C5 C6 N2 -169.7(3)
C4 C5 C6 C7 71.6(4)
C4 C5 C6 C8 -50.3(5)
C5 N1 C1 C2 0.3(5)
C6 N2 C9 O1 2.7(6)
C6 N2 C9 C10 -177.9(3)
C9 N2 C6 C5 -179.6(3)
C9 N2 C6 C7 -62.1(5)
C9 N2 C6 C8 60.3(5)
C9 C10 C11 O2 -3.0(5)
C9 C10 C11 C12 177.0(4)
C9 C10 C15 C14 -178.9(3)
C9 C10 C15 C16 3.3(5)
C10 C11 C12 C13 1.8(7)
C10 C15 C16 C17 177.1(4)
C11 C10 C15 C14 0.3(5)
C11 C10 C15 C16 -177.6(3)
C11 C12 C13 C14 0.6(7)
C12 C13 C14 C15 -2.4(7)
C12 C13 C14 C19 177.0(5)
C13 C14 C15 C10 1.9(5)
C13 C14 C15 C16 179.9(4)
C13 C14 C19 C18 -178.3(5)
C14 C15 C16 C17 -0.8(6)
C15 C10 C11 O2 177.8(3)
C15 C10 C11 C12 -2.2(6)
C15 C14 C19 C18 1.2(7)
C15 C16 C17 C18 -0.3(6)
C16 C17 C18 C19 1.8(7)
C17 C18 C19 C14 -2.3(8)
C19 C14 C15 C10 -177.6(4)
C19 C14 C15 C16 0.4(6)
C20 O2 C11 C10 -176.8(4)
C20 O2 C11 C12 3.2(6)
